data_4503882
loop_
_publ_author_name
'Yamamoto, Hiroshi M.'
'Kosaka, Yosuke'
'Maeda, Ryoko'
'Yamaura, Jun-ichi'
'Nakao, Akiko'
'Nakamura, Toshikazu'
'Kato, Reizo'

_publ_section_title
;
 Supramolecular insulating networks sheathing conducting nanowires based
 on organic radical cations.
;
_journal_issue 1
_journal_name_full 'ACS nano'
_journal_page_first 143
_journal_page_last 155
_journal_paper_doi 10.1021/nn700035t
_journal_volume 2
_journal_year 2008
_chemical_formula_moiety 'C42 H24 I23 S16 Se8 '
_chemical_formula_sum 'C42 H24 I23 S16 Se8'
_chemical_formula_weight 4592.10
_space_group_IT_number 127
_symmetry_cell_setting tetragonal
_symmetry_Int_Tables_number 127
_symmetry_space_group_name_Hall '-P 4 2ab'
_symmetry_space_group_name_H-M 'P 4/m b m'
_cell_angle_alpha 90
_cell_angle_beta 90
_cell_angle_gamma 90
_cell_formula_units_Z 2
_cell_length_a 23.825(8)
_cell_length_b 23.825(8)
_cell_length_c 8.088(3)
_cell_measurement_reflns_used 24
_cell_measurement_temperature 293
_cell_measurement_theta_max 13.0
_cell_measurement_theta_min 3.0
_cell_volume 4591(3)
_computing_data_reduction 'teXsan Ver. 2.0'
_computing_publication_material 'teXsan Ver. 2.0'
_computing_structure_refinement SHELXL93
_computing_structure_solution SIR97
_diffrn_measured_fraction_theta_full 0.87
_diffrn_measurement_device_type 'MAC Science MXC18'
_diffrn_radiation_type 'Mo K\a'
_diffrn_radiation_wavelength 0.7107
_diffrn_reflns_av_R_equivalents 0.000
_diffrn_reflns_limit_h_max 30
_diffrn_reflns_limit_h_min 12
_diffrn_reflns_limit_k_max 23
_diffrn_reflns_limit_k_min 0
_diffrn_reflns_limit_l_max 10
_diffrn_reflns_limit_l_min 0
_diffrn_reflns_number 3172
_diffrn_reflns_theta_full 29.91
_diffrn_reflns_theta_max 29.91
_diffrn_reflns_theta_min 2.8
_exptl_absorpt_coefficient_mu 11.316
_exptl_absorpt_correction_type none
_exptl_crystal_colour black
_exptl_crystal_density_diffrn 3.321
_exptl_crystal_density_method 'not measured'
_exptl_crystal_description needle
_exptl_crystal_F_000 4046.00
_exptl_crystal_size_max 0.750
_exptl_crystal_size_mid 0.080
_exptl_crystal_size_min 0.080
_refine_diff_density_max 2.26
_refine_diff_density_min -3.73
_refine_ls_extinction_coef 0.0001
_refine_ls_extinction_expression Fc^*^=kFc[1+0.001xFc^2^\l^3^/sin(2\q)]^-1/4^
_refine_ls_extinction_method SHELXL
_refine_ls_goodness_of_fit_ref 1.172
_refine_ls_hydrogen_treatment noref
_refine_ls_number_parameters 159
_refine_ls_number_reflns 3037
_refine_ls_R_factor_gt 0.0971
_refine_ls_shift/su_max -0.0020
_refine_ls_structure_factor_coef Fsqd
_refine_ls_weighting_details 'w = 1/[\s^2^(Fo^2^) + (0.0000P)^2^+555.4037P] where P=(Fo^2^+2Fc^2^)/3'
_refine_ls_weighting_scheme calc
_refine_ls_wR_factor_ref 0.2128
_reflns_number_gt 2046
_reflns_number_total 3172
_reflns_threshold_expression >2.0sigma(I)
_cod_data_source_file nn700035t-file022.cif
_cod_data_source_block A_TEXRAY.INF_file_is_not_p
_cod_original_sg_symbol_H-M 'P 4/m b m    '
_cod_original_formula_sum 'C42 H24 I23 S16 Se8 '
_cod_database_code 4503882

loop_
_symmetry_equiv_pos_as_xyz
x,y,z
-x,-y,z
1/2+x,1/2-y,z
1/2-x,1/2+y,z
-y,x,z
y,-x,z
1/2+y,1/2+x,z
1/2-y,1/2-x,z
-x,-y,-z
x,y,-z
1/2-x,1/2+y,-z
1/2+x,1/2-y,-z
y,-x,-z
-y,x,-z
1/2-y,1/2-x,-z
1/2+y,1/2+x,-z

loop_
_atom_site_label
_atom_site_type_symbol
_atom_site_fract_x
_atom_site_fract_y
_atom_site_fract_z
_atom_site_U_iso_or_equiv
_atom_site_adp_type
_atom_site_occupancy
_atom_site_symmetry_multiplicity
_atom_site_calc_flag
_atom_site_refinement_flags
I(1) I 0.4475(2) 0.0525 0.7247(4) 0.068(4) Uani 1.00 2 d S
I(2) I 0.39406(7) 0.56755(7) 0.7249(2) 0.0460(4) Uani 1.00 1 d .
I(3) I 0.25958(7) 0.63055(7) 0.7258(2) 0.0493(5) Uani 1.00 1 d .
I(6) I 0.3561(2) 0.1439 1.0000 0.045(4) Uani 1.00 4 d S
I(7) I 0.5000 0.5000 1.0000 0.042(1) Uani 1.00 8 d S
Se(1) Se 0.1152(2) 0.4054(2) 1.2281(7) 0.049(2) Uani 0.50 2 d P
Se(2) Se 0.2085(2) 0.3102(2) 1.2311(7) 0.047(2) Uani 0.50 2 d P
S(1) S 0.0336(6) 0.3195(6) 1.419(2) 0.055(4) Uani 0.50 2 d P
S(2) S 0.1188(6) 0.2296(5) 1.419(1) 0.057(4) Uani 0.50 2 d P
S(3) S 0.1914(5) 0.4875(5) 1.050(1) 0.05(1) Uani 0.50 2 d P
S(4) S 0.2913(5) 0.3865(6) 1.050(2) 0.060(6) Uani 0.50 2 d P
C(1) C 0.101(1) 0.2989(10) 1.362(3) 0.031(10) Uani 0.50 2 d P
C(2) C 0.139(1) 0.334(1) 1.281(3) 0.056(4) Uani 0.50 2 d P
C(3) C 0.014(1) 0.256(1) 1.5000 0.07(1) Uani 1.00 2 d S
C(4) C 0.053(1) 0.215(1) 1.5000 0.06(1) Uani 1.00 2 d S
C(5) C 0.185(2) 0.419(2) 1.135(3) 0.05(1) Uani 0.50 2 d P
C(6) C 0.224(1) 0.380(2) 1.136(3) 0.06(2) Uani 0.50 2 d P
C(7) C 0.262(1) 0.500(2) 1.0000 0.12(3) Uani 1.00 2 d S
C(8) C 0.305(2) 0.456(1) 1.0000 0.1(4) Uani 1.00 2 d S
C(17) C 0.5000 0.0000 0.581(7) 0.07(2) Uani 1.00 4 d S
C(18) C 0.3285(10) 0.6033(9) 0.587(3) 0.045(6) Uani 1.00 1 d .
H(1) H -0.0230 0.2493 1.5423 0.0859 Uiso 0.5 1 calc .
H(2) H 0.0449 0.1786 1.5436 0.0674 Uiso 0.5 1 calc .
H(3) H 0.2614 0.5157 0.8914 0.1479 Uiso 0.5 1 calc .
H(4) H 0.2742 0.5283 1.0757 0.1478 Uiso 0.5 1 calc .
H(5) H 0.3332 0.4686 1.0759 0.1159 Uiso 0.5 1 calc .
H(6) H 0.3205 0.4561 0.8915 0.1159 Uiso 0.5 1 calc .

loop_
_atom_site_aniso_label
_atom_site_aniso_U_11
_atom_site_aniso_U_22
_atom_site_aniso_U_33
_atom_site_aniso_U_12
_atom_site_aniso_U_13
_atom_site_aniso_U_23
I(1) 0.062(2) 0.0656 0.075(2) -0.014(1) 0.0201 -0.017(3)
I(2) 0.0449(9) 0.0440(9) 0.0491(9) 0.0035(7) -0.0060(8) 0.0064(8)
I(3) 0.0441(9) 0.0503(10) 0.0535(10) 0.0076(7) 0.0095(8) -0.0011(9)
I(6) 0.042(2) 0.0423 0.049(2) -0.010(1) 0.0000 0.0000000(4)
I(7) 0.041(3) 0.0424 0.041(2) 0.0000 0.0000 0.0000
Se(1) 0.050(3) 0.034(3) 0.062(3) 0.009(2) -0.006(2) -0.003(2)
Se(2) 0.044(3) 0.034(3) 0.064(3) 0.003(2) -0.011(2) 0.002(2)
S(1) 0.051(8) 0.045(8) 0.069(9) -0.012(6) 0.006(7) -0.003(7)
S(2) 0.069(9) 0.025(6) 0.076(9) -0.012(6) 0.008(8) 0.005(6)
S(3) 0.046(7) 0.033(6) 0.07(1) -0.012(5) -0.008(6) 0.012(5)
S(4) 0.027(6) 0.053(7) 0.10(2) -0.010(5) -0.001(7) 0.015(8)
C(1) 0.04(2) 0.02(2) 0.04(2) -0.02(2) 0.00(2) 0.00(2)
C(2) 0.05(3) 0.05(3) 0.07(4) 0.00(2) -0.01(3) 0.03(3)
C(3) 0.015(2) 0.12(4) 0.08(3) -0.04(2) 0.0000 0.0000
C(4) 0.04(2) 0.07(3) 0.05(2) -0.03(2) 0.0000 0.0000
C(5) 0.12(5) 0.01(2) 0.04(3) 0.00(2) -0.02(3) 0.01(2)
C(6) 0.03(3) 0.04(3) 0.11(5) 0.00(2) 0.00(3) -0.03(3)
C(7) 0.05(3) 0.05(3) 0.27(9) -0.02(2) 0.0000 0.0000
C(8) 0.08(4) 0.02(2) 0.19(7) -0.01(2) 0.0000 0.0000
C(17) 0.10(6) 0.0754 0.04(3) 0.00(4) 0.0000 0.0000
C(18) 0.04(1) 0.03(1) 0.07(2) -0.008(9) 0.00(1) 0.01(1)

loop_
_atom_type_symbol
_atom_type_description
_atom_type_scat_dispersion_real
_atom_type_scat_dispersion_imag
_atom_type_scat_source
C C 0.003 0.002
;International Tables for Crystallography
(1992, Vol. C, Tables 4.2.6.8 and 6.1.1.4)
;
H H 0.000 0.000
;International Tables for Crystallography
(1992, Vol. C, Table 6.1.1.4)
;
S S 0.125 0.123
;International Tables for Crystallography
(1992, Vol. C, Tables 4.2.6.8 and 6.1.1.4)
;
I I -0.474 1.812
;International Tables for Crystallography
(1992, Vol. C, Tables 4.2.6.8 and 6.1.1.4)
;
Se Se -0.093 2.226
;International Tables for Crystallography
(1992, Vol. C, Tables 4.2.6.8 and 6.1.1.4)
;

loop_
_geom_angle_atom_site_label_1
_geom_angle_atom_site_label_2
_geom_angle_atom_site_label_3
_geom_angle
_geom_angle_site_symmetry_1
_geom_angle_site_symmetry_3
_geom_angle_publ_flag
C(2) Se(1) C(5) 89(1) . . yes
C(2) Se(2) C(6) 89(1) . . yes
C(1) S(1) C(3) 96(1) . . yes
C(1) S(2) C(4) 94(1) . . yes
C(5) S(3) C(7) 109(1) . . yes
C(6) S(4) C(8) 110(1) . . yes
S(1) C(1) S(2) 114(1) . . yes
S(1) C(1) C(2) 123(2) . . yes
S(2) C(1) C(2) 122(2) . . yes
Se(1) C(2) Se(2) 121(1) . . yes
Se(1) C(2) C(1) 118(2) . . yes
Se(2) C(2) C(1) 120(2) . . yes
S(1) C(3) C(4) 116(2) . . yes
S(2) C(4) C(3) 118(2) . . yes
Se(1) C(5) S(3) 112(2) . . yes
Se(1) C(5) C(6) 120(2) . . yes
S(3) C(5) C(6) 126(2) . . yes
Se(2) C(6) S(4) 114(1) . . yes
Se(2) C(6) C(5) 119(2) . . yes
S(4) C(6) C(5) 125(2) . . yes
S(3) C(7) C(8) 123(3) . . yes
S(4) C(8) C(7) 122(3) . . yes
I(1) C(17) I(1) 113(2) . 2_655 yes
I(1) C(17) C(17) 123(1) . 9_656 yes
I(1) C(17) C(17) 123(1) 2_655 9_656 yes
I(2) C(18) I(3) 115(1) . . yes
I(2) C(18) C(18) 122.1(7) . 10_556 yes
I(3) C(18) C(18) 122.4(7) . 10_556 yes

loop_
_geom_bond_atom_site_label_1
_geom_bond_atom_site_label_2
_geom_bond_distance
_geom_bond_site_symmetry_2
_geom_bond_publ_flag
I(1) C(17) 2.12(3) . yes
I(2) C(18) 2.10(2) . yes
I(3) C(18) 2.09(2) . yes
Se(1) Se(1) 0.694(9) 8_555 no
Se(1) C(2) 1.84(3) . yes
Se(1) C(2) 1.65(3) 8_555 no
Se(1) C(5) 1.87(4) . yes
Se(2) Se(2) 0.629(9) 8_555 no
Se(2) C(2) 1.81(3) . yes
Se(2) C(2) 1.64(3) 8_555 no
Se(2) C(6) 1.88(3) . yes
S(1) S(1) 1.31(3) 10_558 no
S(1) C(1) 1.74(3) . yes
S(1) C(3) 1.73(3) . yes
S(2) S(2) 1.31(2) 10_558 no
S(2) C(1) 1.77(3) . yes
S(2) C(4) 1.73(3) . yes
S(3) S(3) 0.81(2) 10_557 no
S(3) C(5) 1.77(4) . yes
S(3) C(7) 1.75(3) . yes
S(4) S(4) 0.80(3) 10_557 no
S(4) C(6) 1.74(3) . yes
S(4) C(8) 1.75(3) . yes
C(1) C(2) 1.39(4) . yes
C(2) C(2) 0.92(6) 8_555 no
C(3) C(4) 1.35(4) . yes
C(5) C(6) 1.31(5) . yes
C(7) C(8) 1.48(5) . yes
C(17) C(17) 1.3(1) 9_656 no
C(18) C(18) 1.41(6) 10_556 no

loop_
_geom_contact_atom_site_label_1
_geom_contact_atom_site_label_2
_geom_contact_distance
_geom_contact_site_symmetry_2
I(1) I(1) 3.537(6) 2_655
I(3) I(6) 3.551(2) 6_565
I(3) I(6) 3.552(4) 4_555
Se(1) S(1) 3.56(1) 15_558
S(2) C(18) 3.26(3) 11_547
S(2) C(18) 3.53(3) 4_546
C(1) C(2) 3.60(3) 15_558
C(3) C(18) 3.50(4) 8_556
C(3) C(18) 3.50(4) 15_557

loop_
_geom_torsion_atom_site_label_1
_geom_torsion_atom_site_label_2
_geom_torsion_atom_site_label_3
_geom_torsion_atom_site_label_4
_geom_torsion
_geom_torsion_site_symmetry_3
_geom_torsion_site_symmetry_4
_geom_torsion_publ_flag
I(1) C(17) C(17) I(1) 0.0 9_656 10_556 yes
I(1) C(17) C(17) I(1) -180.0 9_656 9_656 yes
I(2) C(18) C(18) I(2) 0.0 10_556 10_556 yes
I(2) C(18) C(18) I(3) 172(1) 10_556 10_556 yes
I(3) C(18) C(18) I(3) 0.0 10_556 10_556 yes
Se(1) C(2) Se(2) C(6) 0(1) . . yes
Se(1) C(2) C(1) S(1) -1(2) . . yes
Se(1) C(2) C(1) S(2) 179(1) . . yes
Se(1) C(5) S(3) C(7) 169(1) . . yes
Se(1) C(5) C(6) Se(2) 0(3) . . yes
Se(1) C(5) C(6) S(4) 178(1) . . yes
Se(2) C(2) Se(1) C(5) 0(1) . . yes
Se(2) C(2) C(1) S(1) 178(1) . . yes
Se(2) C(2) C(1) S(2) 0(2) . . yes
Se(2) C(6) S(4) C(8) -169(1) . . yes
Se(2) C(6) C(5) S(3) -179(1) . . yes
S(1) C(1) S(2) C(4) 3(1) . . yes
S(1) C(3) C(4) S(2) 0(1) . . yes
S(2) C(1) S(1) C(3) -3(1) . . yes
S(3) C(5) Se(1) C(2) 179(1) . . yes
S(3) C(5) C(6) S(4) -1(4) . . yes
S(3) C(7) C(8) S(4) 0(1) . . yes
S(4) C(6) Se(2) C(2) -178(1) . . yes
C(1) S(1) C(3) C(4) 2(1) . . yes
C(1) S(2) C(4) C(3) -1(1) . . yes
C(1) C(2) Se(1) C(5) 179(2) . . yes
C(1) C(2) Se(2) C(6) -179(2) . . yes
C(2) Se(1) C(5) C(6) 0(2) . . yes
C(2) Se(2) C(6) C(5) 0(2) . . yes
C(2) C(1) S(1) C(3) 177(1) . . yes
C(2) C(1) S(2) C(4) -177(1) . . yes
C(5) S(3) C(7) C(8) 10(1) . . yes
C(5) C(6) S(4) C(8) 12(2) . . yes
C(6) S(4) C(8) C(7) -11(1) . . yes
C(6) C(5) S(3) C(7) -10(3) . . yes
C(6) C(5) S(3) C(7) -10(3) . . yes
